data_2239248
loop_
_publ_author_name
'Bruno, Giuseppe'
'Nicol\`o, Francesco'
'Tresoldi, Giuseppe'
'Drommi, Dario'
'Mollica Nardo, Viviana'

_publ_section_title
;
 {2,6-Bis[(pyridin-2-yl)sulfanylmethyl]pyridine-\k^2^<i>N</i>,<i>N</i>'}(\h^3^-prop-2-enyl)palladium(II)
 hexafluorophosphate
;
_journal_issue 4
_journal_name_full 'Acta Crystallographica Section E'
_journal_page_first m134
_journal_page_last m135
_journal_paper_doi 10.1107/S1600536814003961
_journal_volume 70
_journal_year 2014
_chemical_formula_iupac '[Pd (C3 H5) (C17 H15 N3 S2)] P F6'
_chemical_formula_moiety 'C20 H20 N3 Pd S2 +, F6 P -'
_chemical_formula_sum 'C20 H20 F6 N3 P Pd S2'
_chemical_formula_weight 617.88
_chemical_name_systematic
'{2,6-Bis[(pyridin-2-yl)sulfanylmethyl]pyridine-\k^2^<i>N</i>,<i>N</i>'}(\h^3^-prop-2-enyl)palladium(II) hexafluorophosphate'
_space_group_IT_number 14
_symmetry_cell_setting monoclinic
_symmetry_space_group_name_Hall '-P 2yn'
_symmetry_space_group_name_H-M 'P 1 21/n 1'
_atom_sites_solution_hydrogens geom
_atom_sites_solution_primary direct
_atom_sites_solution_secondary difmap
_audit_creation_method SHELXL-97
_cell_angle_alpha 90.00
_cell_angle_beta 113.010(10)
_cell_angle_gamma 90.00
_cell_formula_units_Z 4
_cell_length_a 13.6630(10)
_cell_length_b 13.6670(10)
_cell_length_c 13.7270(10)
_cell_measurement_reflns_used 136
_cell_measurement_temperature 293.0(10)
_cell_measurement_theta_max 30.04
_cell_measurement_theta_min 2.20
_cell_volume 2359.3(3)
_computing_cell_refinement 'SAINT (Bruker, 2005)'
_computing_data_collection 'APEX2 (Bruker, 2005)'
_computing_data_reduction 'SAINT (Bruker, 2005)'
_computing_molecular_graphics 'SHELXTL (Sheldrick, 2008)'
_computing_publication_material 'SHELXTL (Sheldrick, 2008)'
_computing_structure_refinement 'SHELXL97 (Sheldrick, 2008)'
_computing_structure_solution 'SHELXS97 (Sheldrick, 2008)'
_diffrn_ambient_temperature 293.0(10)
_diffrn_measured_fraction_theta_full 0.999
_diffrn_measured_fraction_theta_max 0.999
_diffrn_measurement_device_type 'Bruker APEXII CCD'
_diffrn_measurement_method '\f and \w scans'
_diffrn_radiation_monochromator graphite
_diffrn_radiation_source 'fine-focus sealed tube'
_diffrn_radiation_type MoK\a
_diffrn_radiation_wavelength 0.71073
_diffrn_reflns_av_R_equivalents 0.0275
_diffrn_reflns_av_sigmaI/netI 0.0100
_diffrn_reflns_limit_h_max 17
_diffrn_reflns_limit_h_min -17
_diffrn_reflns_limit_k_max 17
_diffrn_reflns_limit_k_min -17
_diffrn_reflns_limit_l_max 17
_diffrn_reflns_limit_l_min -17
_diffrn_reflns_number 74899
_diffrn_reflns_theta_full 25.242
_diffrn_reflns_theta_max 27.497
_diffrn_reflns_theta_min 2.195
_exptl_absorpt_coefficient_mu 1.093
_exptl_absorpt_correction_T_max 0.6657
_exptl_absorpt_correction_T_min 0.6340
_exptl_absorpt_correction_type integration
_exptl_absorpt_process_details '(SADABS; Bruker, 2005)'
_exptl_crystal_colour yellow
_exptl_crystal_density_diffrn 1.739
_exptl_crystal_density_method 'not measured'
_exptl_crystal_description prismatic
_exptl_crystal_F_000 1232
_exptl_crystal_size_max 0.4
_exptl_crystal_size_mid 0.32
_exptl_crystal_size_min 0.29
_refine_diff_density_max 0.569
_refine_diff_density_min -0.694
_refine_ls_extinction_method none
_refine_ls_goodness_of_fit_ref 1.071
_refine_ls_hydrogen_treatment constr
_refine_ls_matrix_type full
_refine_ls_number_parameters 307
_refine_ls_number_reflns 5419
_refine_ls_number_restraints 0
_refine_ls_restrained_S_all 1.071
_refine_ls_R_factor_all 0.0420
_refine_ls_R_factor_gt 0.0379
_refine_ls_shift/su_max 0.002
_refine_ls_shift/su_mean 0.000
_refine_ls_structure_factor_coef Fsqd
_refine_ls_weighting_details 'w=1/[\s^2^(Fo^2^)+(0.0579P)^2^+2.4402P] where P=(Fo^2^+2Fc^2^)/3'
_refine_ls_weighting_scheme calc
_refine_ls_wR_factor_gt 0.1046
_refine_ls_wR_factor_ref 0.1138
_reflns_number_gt 4912
_reflns_number_total 5419
_reflns_threshold_expression I>2\s(I)
_cod_data_source_file bt6949sup1.cf
_cod_data_source_block I
_cod_original_sg_symbol_H-M 'P 21/n'
_cod_database_code 2239248
_cod_database_fobs_code 2239248
_shelxl_version_number .2013

loop_
_symmetry_equiv_pos_as_xyz
'x, y, z'
'-x+1/2, y+1/2, -z+1/2'
'-x, -y, -z'
'x-1/2, -y-1/2, z-1/2'

loop_
_atom_site_type_symbol
_atom_site_label
_atom_site_fract_x
_atom_site_fract_y
_atom_site_fract_z
_atom_site_U_iso_or_equiv
_atom_site_adp_type
_atom_site_calc_flag
_atom_site_occupancy
_atom_site_disorder_assembly
_atom_site_disorder_group
Pd Pd1 0.88269(2) 0.24170(2) 0.51700(2) 0.04910(10) Uani d 1 . .
S S1 0.92247(8) 0.38395(7) 0.76617(7) 0.0673(2) Uani d 1 . .
S S2 0.63967(7) 0.29098(8) 0.34786(9) 0.0729(3) Uani d 1 . .
P P1 0.33006(8) 0.11910(9) 0.58509(8) 0.0708(3) Uani d 1 . .
N N2 0.8081(2) 0.23926(19) 0.6281(3) 0.0568(6) Uani d 1 . .
N N1 0.85839(18) 0.39548(17) 0.49428(18) 0.0434(5) Uani d 1 . .
C C6 0.9869(2) 0.4005(2) 0.6749(2) 0.0540(7) Uani d 1 . .
H H6A 1.0516 0.4381 0.7090 0.065 Uiso calc 1 . .
H H6B 1.0064 0.3372 0.6561 0.065 Uiso calc 1 . .
C C5 0.9163(2) 0.4522(2) 0.5770(2) 0.0472(6) Uani d 1 . .
C C1 0.7881(2) 0.4391(2) 0.4067(2) 0.0520(6) Uani d 1 . .
C C7 0.8199(3) 0.2976(3) 0.7103(3) 0.0589(8) Uani d 1 . .
C C2 0.7764(3) 0.5391(3) 0.4006(3) 0.0678(9) Uani d 1 . .
H H2 0.7273 0.5677 0.3396 0.081 Uiso calc 1 . .
C C3 0.8370(3) 0.5967(3) 0.4841(4) 0.0737(10) Uani d 1 . .
H H3 0.8303 0.6645 0.4801 0.088 Uiso calc 1 . .
C C12 0.7244(3) 0.3743(3) 0.3162(3) 0.0686(9) Uani d 1 . .
H H12A 0.7726 0.3371 0.2941 0.082 Uiso calc 1 . .
H H12B 0.6810 0.4148 0.2570 0.082 Uiso calc 1 . .
C C14 0.4859(3) 0.3416(4) 0.4160(3) 0.0794(11) Uani d 1 . .
H H14 0.5013 0.2825 0.4524 0.095 Uiso calc 1 . .
C C13 0.5421(3) 0.3717(3) 0.3584(3) 0.0688(9) Uani d 1 . .
C C4 0.9077(3) 0.5525(2) 0.5735(3) 0.0626(8) Uani d 1 . .
H H4 0.9495 0.5900 0.6313 0.075 Uiso calc 1 . .
C C15 0.4064(4) 0.4005(5) 0.4192(5) 0.1015(16) Uani d 1 . .
H H15 0.3664 0.3821 0.4576 0.122 Uiso calc 1 . .
C C11 0.7291(3) 0.1721(3) 0.6012(4) 0.0767(10) Uani d 1 . .
H H11 0.7209 0.1299 0.5454 0.092 Uiso calc 1 . .
C C9 0.6727(4) 0.2240(5) 0.7335(5) 0.0987(17) Uani d 1 . .
H H9 0.6269 0.2192 0.7687 0.118 Uiso calc 1 . .
N N3 0.5268(3) 0.4554(3) 0.3068(3) 0.0924(11) Uani d 1 . .
C C8 0.7514(4) 0.2918(4) 0.7639(4) 0.0842(12) Uani d 1 . .
H H8 0.7597 0.3341 0.8197 0.101 Uiso calc 1 . .
C C10 0.6609(4) 0.1628(4) 0.6513(5) 0.0942(15) Uani d 1 . .
H H10 0.6076 0.1157 0.6298 0.113 Uiso calc 1 . .
C C17 0.4487(5) 0.5119(5) 0.3121(6) 0.118(2) Uani d 1 . .
H H17 0.4362 0.5720 0.2776 0.141 Uiso calc 1 . .
C C16 0.3869(4) 0.4866(5) 0.3648(6) 0.1136(19) Uani d 1 . .
H H16 0.3321 0.5274 0.3640 0.136 Uiso calc 1 . .
F F1 0.2921(4) 0.0312(3) 0.6341(3) 0.1496(15) Uani d 1 . .
F F6 0.3721(4) 0.2025(4) 0.5351(4) 0.175(2) Uani d 1 . .
F F2 0.4174(3) 0.1344(4) 0.6926(3) 0.1620(18) Uani d 1 . .
F F3 0.2562(5) 0.1880(5) 0.6114(5) 0.225(3) Uani d 1 . .
F F5 0.3954(5) 0.0555(5) 0.5459(5) 0.218(3) Uani d 1 . .
F F4 0.2372(4) 0.1053(6) 0.4768(4) 0.248(4) Uani d 1 . .
C C18 0.9545(4) 0.2038(3) 0.4089(4) 0.0780(11) Uani d 1 . .
H H18A 1.0023 0.2399 0.4647 0.094 Uiso calc 0.5 A 1
H H18B 0.9384 0.2234 0.3395 0.094 Uiso calc 0.5 A 1
H H18C 0.8832 0.2196 0.3725 0.094 Uiso calc 0.5 B 2
H H18D 1.0060 0.2322 0.3894 0.094 Uiso calc 0.5 B 2
C C19 0.9081(6) 0.1225(5) 0.4289(6) 0.0578(16) Uani d 0.5 C 1
H H19 0.8603 0.0866 0.3729 0.069 Uiso calc 0.5 C 1
C C19A 0.9822(11) 0.1423(7) 0.4872(13) 0.111(4) Uani d 0.5 C 2
H H19A 1.0552 0.1318 0.5180 0.133 Uiso calc 0.5 C 2
C C20 0.9312(4) 0.0929(3) 0.5311(4) 0.0826(12) Uani d 1 . .
H H20A 0.9789 0.1286 0.5873 0.099 Uiso calc 0.5 C 1
H H20B 0.8991 0.0372 0.5441 0.099 Uiso calc 0.5 C 1
H H20C 0.8575 0.0980 0.5064 0.099 Uiso calc 0.5 C 2
H H20D 0.9676 0.0519 0.5878 0.099 Uiso calc 0.5 C 2

loop_
_atom_site_aniso_label
_atom_site_aniso_U_11
_atom_site_aniso_U_22
_atom_site_aniso_U_33
_atom_site_aniso_U_12
_atom_site_aniso_U_13
_atom_site_aniso_U_23
Pd1 0.05044(15) 0.03748(13) 0.06055(17) -0.00211(8) 0.02296(11) -0.00752(8)
S1 0.0830(6) 0.0675(5) 0.0497(4) 0.0056(4) 0.0242(4) -0.0034(4)
S2 0.0549(5) 0.0693(6) 0.0831(6) -0.0076(4) 0.0145(4) -0.0209(5)
P1 0.0635(5) 0.0844(7) 0.0655(5) -0.0011(5) 0.0264(4) 0.0102(5)
N2 0.0555(15) 0.0507(14) 0.0676(17) 0.0019(11) 0.0279(13) 0.0082(12)
N1 0.0420(11) 0.0404(11) 0.0485(11) -0.0026(9) 0.0184(9) -0.0029(9)
C6 0.0487(15) 0.0502(16) 0.0546(16) -0.0003(12) 0.0110(12) -0.0052(13)
C5 0.0454(13) 0.0422(14) 0.0543(15) -0.0037(11) 0.0198(12) -0.0038(11)
C1 0.0463(14) 0.0601(17) 0.0497(14) -0.0007(12) 0.0190(12) 0.0035(13)
C7 0.0612(18) 0.0620(19) 0.0571(17) 0.0161(15) 0.0271(14) 0.0180(15)
C2 0.0612(19) 0.064(2) 0.073(2) 0.0070(16) 0.0207(17) 0.0240(17)
C3 0.075(2) 0.0418(16) 0.101(3) 0.0021(16) 0.030(2) 0.0125(17)
C12 0.0597(19) 0.089(3) 0.0497(17) 0.0001(18) 0.0132(14) -0.0067(17)
C14 0.071(2) 0.080(3) 0.082(3) -0.011(2) 0.025(2) -0.018(2)
C13 0.0490(16) 0.074(2) 0.068(2) -0.0065(16) 0.0065(15) -0.0186(18)
C4 0.0656(19) 0.0416(15) 0.078(2) -0.0077(14) 0.0252(17) -0.0061(15)
C15 0.080(3) 0.113(4) 0.121(4) -0.014(3) 0.049(3) -0.031(3)
C11 0.072(2) 0.064(2) 0.096(3) -0.0087(18) 0.035(2) 0.010(2)
C9 0.082(3) 0.123(4) 0.114(4) 0.019(3) 0.063(3) 0.048(4)
N3 0.074(2) 0.093(3) 0.100(3) 0.015(2) 0.0233(19) 0.010(2)
C8 0.087(3) 0.106(3) 0.072(2) 0.027(3) 0.045(2) 0.026(2)
C10 0.072(3) 0.094(3) 0.126(4) -0.003(2) 0.048(3) 0.036(3)
C17 0.089(3) 0.102(4) 0.153(5) 0.028(3) 0.039(4) 0.022(4)
C16 0.079(3) 0.112(5) 0.147(5) 0.019(3) 0.041(3) -0.012(4)
F1 0.173(4) 0.129(3) 0.151(3) -0.037(3) 0.068(3) 0.034(2)
F6 0.203(5) 0.191(5) 0.145(3) -0.071(4) 0.083(3) 0.039(3)
F2 0.135(3) 0.210(5) 0.094(2) -0.044(3) -0.006(2) 0.003(3)
F3 0.278(6) 0.211(5) 0.264(6) 0.164(5) 0.192(6) 0.149(5)
F5 0.234(6) 0.219(6) 0.264(6) 0.033(5) 0.167(5) -0.062(5)
F4 0.142(4) 0.448(11) 0.115(3) -0.104(5) 0.009(3) 0.073(5)
C18 0.089(3) 0.069(2) 0.092(3) 0.005(2) 0.053(2) -0.017(2)
C19 0.056(4) 0.047(3) 0.070(4) -0.001(3) 0.024(3) -0.025(3)
C19A 0.134(10) 0.057(5) 0.189(13) 0.028(6) 0.115(10) 0.002(7)
C20 0.106(3) 0.0407(17) 0.105(3) 0.0147(19) 0.046(3) -0.0080(18)

loop_
_atom_type_symbol
_atom_type_description
_atom_type_scat_dispersion_real
_atom_type_scat_dispersion_imag
_atom_type_scat_source
C C 0.0033 0.0016 'International Tables Vol C Tables 4.2.6.8 and 6.1.1.4'
H H 0.0000 0.0000 'International Tables Vol C Tables 4.2.6.8 and 6.1.1.4'
N N 0.0061 0.0033 'International Tables Vol C Tables 4.2.6.8 and 6.1.1.4'
O O 0.0106 0.0060 'International Tables Vol C Tables 4.2.6.8 and 6.1.1.4'
Cu Cu 0.3201 1.2651 'International Tables Vol C Tables 4.2.6.8 and 6.1.1.4'
Cl Cl 0.1484 0.1585 'International Tables Vol C Tables 4.2.6.8 and 6.1.1.4'

loop_
_geom_angle_atom_site_label_1
_geom_angle_atom_site_label_2
_geom_angle_atom_site_label_3
_geom_angle
C19A Pd1 C20 35.4(3)
C19A Pd1 N1 134.0(3)
C20 Pd1 N1 169.28(15)
C19A Pd1 C18 35.9(4)
C20 Pd1 C18 67.68(19)
N1 Pd1 C18 102.98(14)
C20 Pd1 C19 37.6(2)
N1 Pd1 C19 136.0(2)
C18 Pd1 C19 37.1(2)
C19A Pd1 N2 131.5(4)
C20 Pd1 N2 97.96(15)
N1 Pd1 N2 91.68(9)
C18 Pd1 N2 165.10(15)
C19 Pd1 N2 128.3(2)
C7 S1 C6 107.62(15)
C13 S2 C12 101.6(2)
F5 P1 F2 94.4(3)
F5 P1 F3 173.1(4)
F2 P1 F3 91.5(4)
F5 P1 F4 88.0(4)
F2 P1 F4 177.5(4)
F3 P1 F4 86.1(4)
F5 P1 F6 83.8(4)
F2 P1 F6 92.4(3)
F3 P1 F6 92.6(3)
F4 P1 F6 88.3(3)
F5 P1 F1 93.0(3)
F2 P1 F1 87.4(2)
F3 P1 F1 90.7(3)
F4 P1 F1 92.0(3)
F6 P1 F1 176.8(3)
C7 N2 C11 117.1(3)
C7 N2 Pd1 131.0(2)
C11 N2 Pd1 111.5(3)
C5 N1 C1 118.4(3)
C5 N1 Pd1 115.92(19)
C1 N1 Pd1 125.6(2)
C5 C6 S1 111.5(2)
C5 C6 H6A 109.3
S1 C6 H6A 109.3
C5 C6 H6B 109.3
S1 C6 H6B 109.3
H6A C6 H6B 108.0
N1 C5 C4 122.0(3)
N1 C5 C6 116.6(3)
C4 C5 C6 121.4(3)
N1 C1 C2 121.2(3)
N1 C1 C12 117.3(3)
C2 C1 C12 121.5(3)
N2 C7 C8 121.5(4)
N2 C7 S1 125.4(3)
C8 C7 S1 113.0(3)
C3 C2 C1 120.2(3)
C3 C2 H2 119.9
C1 C2 H2 119.9
C4 C3 C2 118.7(3)
C4 C3 H3 120.7
C2 C3 H3 120.7
C1 C12 S2 113.3(2)
C1 C12 H12A 108.9
S2 C12 H12A 108.9
C1 C12 H12B 108.9
S2 C12 H12B 108.9
H12A C12 H12B 107.7
C13 C14 C15 118.4(5)
C13 C14 H14 120.8
C15 C14 H14 120.8
N3 C13 C14 124.5(4)
N3 C13 S2 117.4(3)
C14 C13 S2 118.1(4)
C3 C4 C5 119.5(3)
C3 C4 H4 120.3
C5 C4 H4 120.3
C16 C15 C14 118.6(5)
C16 C15 H15 120.7
C14 C15 H15 120.7
N2 C11 C10 123.7(5)
N2 C11 H11 118.2
C10 C11 H11 118.2
C8 C9 C10 119.8(4)
C8 C9 H9 120.1
C10 C9 H9 120.1
C13 N3 C17 115.6(5)
C9 C8 C7 119.3(5)
C9 C8 H8 120.3
C7 C8 H8 120.3
C9 C10 C11 118.6(5)
C9 C10 H10 120.7
C11 C10 H10 120.7
N3 C17 C16 123.8(6)
N3 C17 H17 118.1
C16 C17 H17 118.1
C17 C16 C15 119.0(5)
C17 C16 H16 120.5
C15 C16 H16 120.5
C19A C18 Pd1 69.3(4)
C19 C18 Pd1 71.4(3)
C19 C18 H18A 120.0
Pd1 C18 H18A 70.5
C19 C18 H18B 120.0
Pd1 C18 H18B 130.8
H18A C18 H18B 120.0
C19A C18 H18C 120.0
Pd1 C18 H18C 69.5
C19A C18 H18D 120.0
Pd1 C18 H18D 134.7
H18C C18 H18D 120.0
C18 C19 C20 120.5(6)
C18 C19 Pd1 71.5(3)
C20 C19 Pd1 70.7(3)
C18 C19 H19 119.7
C20 C19 H19 119.7
Pd1 C19 H19 130.8
C20 C19A C18 134.1(12)
C20 C19A Pd1 74.5(4)
C18 C19A Pd1 74.7(5)
C20 C19A H19A 113.0
C18 C19A H19A 113.0
Pd1 C19A H19A 132.9
C19A C20 Pd1 70.1(4)
C19 C20 Pd1 71.7(3)
C19 C20 H20A 120.0
Pd1 C20 H20A 70.5
C19 C20 H20B 120.0
Pd1 C20 H20B 130.4
H20A C20 H20B 120.0
C19A C20 H20C 120.0
Pd1 C20 H20C 69.0
C19A C20 H20D 120.0
Pd1 C20 H20D 134.3
H20C C20 H20D 120.0

loop_
_geom_bond_atom_site_label_1
_geom_bond_atom_site_label_2
_geom_bond_distance
Pd1 C19A 2.073(8)
Pd1 C20 2.124(4)
Pd1 N1 2.132(2)
Pd1 C18 2.137(4)
Pd1 C19 2.136(6)
Pd1 N2 2.141(3)
S1 C7 1.761(4)
S1 C6 1.805(3)
S2 C13 1.779(4)
S2 C12 1.795(4)
P1 F5 1.489(4)
P1 F2 1.506(3)
P1 F3 1.523(5)
P1 F4 1.543(4)
P1 F6 1.553(4)
P1 F1 1.561(4)
N2 C7 1.339(5)
N2 C11 1.353(5)
N1 C5 1.347(4)
N1 C1 1.350(4)
C6 C5 1.490(4)
C6 H6A 0.9700
C6 H6B 0.9700
C5 C4 1.375(4)
C1 C2 1.374(5)
C1 C12 1.497(5)
C7 C8 1.401(5)
C2 C3 1.370(6)
C2 H2 0.9300
C3 C4 1.370(5)
C3 H3 0.9300
C12 H12A 0.9700
C12 H12B 0.9700
C14 C13 1.364(6)
C14 C15 1.365(7)
C14 H14 0.9300
C13 N3 1.318(6)
C4 H4 0.9300
C15 C16 1.364(8)
C15 H15 0.9300
C11 C10 1.363(6)
C11 H11 0.9300
C9 C8 1.357(8)
C9 C10 1.363(8)
C9 H9 0.9300
N3 C17 1.344(7)
C8 H8 0.9300
C10 H10 0.9300
C17 C16 1.353(8)
C17 H17 0.9300
C16 H16 0.9300
C18 C19A 1.299(14)
C18 C19 1.360(9)
C18 H18A 0.9300
C18 H18B 0.9300
C18 H18C 0.9300
C18 H18D 0.9300
C19 C20 1.373(9)
C19 H19 0.9300
C19A C20 1.278(12)
C19A H19A 0.9300
C20 H20A 0.9300
C20 H20B 0.9300
C20 H20C 0.9300
C20 H20D 0.9300

loop_
_geom_hbond_atom_site_label_D
_geom_hbond_atom_site_label_H
_geom_hbond_atom_site_label_A
_geom_hbond_site_symmetry_A
_geom_hbond_distance_DH
_geom_hbond_distance_HA
_geom_hbond_distance_DA
_geom_hbond_angle_DHA
C3 H3 F3 3_666 0.93 2.42 3.270(8) 151
C4 H4 F2 2_656 0.93 2.47 3.358(6) 161
C8 H8 F4 4_666 0.93 2.44 3.317(8) 157
C12 H12A F3 4_665 0.97 2.45 3.126(8) 126

loop_
_geom_torsion_atom_site_label_1
_geom_torsion_atom_site_label_2
_geom_torsion_atom_site_label_3
_geom_torsion_atom_site_label_4
_geom_torsion
C7 S1 C6 C5 69.5(2)
C1 N1 C5 C4 -1.7(4)
Pd1 N1 C5 C4 -179.3(2)
C1 N1 C5 C6 175.5(3)
Pd1 N1 C5 C6 -2.1(3)
S1 C6 C5 N1 -94.4(3)
S1 C6 C5 C4 82.8(3)
C5 N1 C1 C2 0.9(4)
Pd1 N1 C1 C2 178.4(2)
C5 N1 C1 C12 -179.7(3)
Pd1 N1 C1 C12 -2.3(4)
C11 N2 C7 C8 -2.2(5)
Pd1 N2 C7 C8 170.3(3)
C11 N2 C7 S1 175.0(3)
Pd1 N2 C7 S1 -12.5(4)
C6 S1 C7 N2 13.8(3)
C6 S1 C7 C8 -168.8(3)
N1 C1 C2 C3 0.4(5)
C12 C1 C2 C3 -179.0(3)
C1 C2 C3 C4 -1.0(6)
N1 C1 C12 S2 62.6(4)
C2 C1 C12 S2 -118.1(3)
C13 S2 C12 C1 70.3(3)
C15 C14 C13 N3 1.7(6)
C15 C14 C13 S2 -176.0(3)
C12 S2 C13 N3 24.4(3)
C12 S2 C13 C14 -157.8(3)
C2 C3 C4 C5 0.3(6)
N1 C5 C4 C3 1.1(5)
C6 C5 C4 C3 -176.0(3)
C13 C14 C15 C16 -0.2(7)
C7 N2 C11 C10 1.5(6)
Pd1 N2 C11 C10 -172.4(4)
C14 C13 N3 C17 -1.1(7)
S2 C13 N3 C17 176.6(4)
C10 C9 C8 C7 -0.3(7)
N2 C7 C8 C9 1.6(6)
S1 C7 C8 C9 -175.9(4)
C8 C9 C10 C11 -0.3(8)
N2 C11 C10 C9 -0.3(7)
C13 N3 C17 C16 -0.9(9)
N3 C17 C16 C15 2.3(10)
C14 C15 C16 C17 -1.7(9)
C19A C18 C19 C20 25.8(6)
Pd1 C18 C19 C20 -53.0(5)
C19A C18 C19 Pd1 78.8(6)
C19 C18 C19A C20 -34.2(11)
Pd1 C18 C19A C20 49.4(11)
C19 C18 C19A Pd1 -83.6(6)
C18 C19A C20 C19 33.8(12)
Pd1 C19A C20 C19 83.2(6)
C18 C19A C20 Pd1 -49.5(11)
C18 C19 C20 C19A -26.3(6)
Pd1 C19 C20 C19A -79.6(6)
C18 C19 C20 Pd1 53.4(5)
